data_2242452
loop_
_publ_author_name
'Choudhury, Manisha'
'Viswanathan, Vijayan'
'Timiri, Ajay Kumar'
'Sinha, Barij Nayan'
'Jeyaprakash, Venkatesan'
'Velmurugan, Devadasan'

_publ_section_title
;
 Crystal structures and Hirshfeld surface analyses of
 2-[(4,6-diaminopyrimidin-2-yl)sulfanyl]-<i>N</i>-(pyridin-2-yl)acetamide
 and
 2-[(4,6-diaminopyrimidin-2-yl)sulfanyl]-<i>N</i>-(pyrazin-2-yl)acetamide
;
_journal_coeditor_code SU5430
_journal_issue 5
_journal_name_full 'Acta Crystallographica Section E'
_journal_page_first 718
_journal_page_last 723
_journal_paper_doi 10.1107/S2056989018005704
_journal_volume 74
_journal_year 2018
_chemical_formula_iupac 'C11 H12 N6 O S'
_chemical_formula_moiety 'C11 H12 N6 O S'
_chemical_formula_sum 'C11 H12 N6 O S'
_chemical_formula_weight 276.33
_chemical_name_systematic
;
2-[(4,6-Diaminopyrimidin-2-yl)sulfanyl]-<i>N</i>-(pyridin-2-yl)acetamide
;
_space_group_crystal_system triclinic
_space_group_IT_number 2
_space_group_name_Hall '-P 1'
_space_group_name_H-M_alt 'P -1'
_symmetry_space_group_name_Hall '-P 1'
_symmetry_space_group_name_H-M 'P -1'
_atom_sites_solution_hydrogens mixed
_atom_sites_solution_primary direct
_atom_sites_solution_secondary difmap
_audit_creation_method SHELXL-2016/6
_cell_angle_alpha 95.8200(10)
_cell_angle_beta 91.1160(10)
_cell_angle_gamma 105.6820(10)
_cell_formula_units_Z 2
_cell_length_a 7.2341(2)
_cell_length_b 9.3852(2)
_cell_length_c 9.7971(2)
_cell_measurement_reflns_used 2605
_cell_measurement_temperature 293(2)
_cell_measurement_theta_max 26.428
_cell_measurement_theta_min 2.092
_cell_volume 636.33(3)
_computing_cell_refinement
;
SAINT (Bruker, 2008)
;
_computing_data_collection
;
APEX2 (Bruker, 2008)
;
_computing_data_reduction
;
SAINT (Bruker, 2008)
;
_computing_molecular_graphics
;
PLATON (Spek, 2009) and Mercury (Macrae <i>et al.</i>,  2008)
;
_computing_publication_material
;
SHELXL2016 (Sheldrick, 2015) and PLATON (Spek, 2009)
;
_computing_structure_refinement
;
SHELXL2016 (Sheldrick, 2015)
;
_computing_structure_solution
;
SHELXS97 (Sheldrick, 2008)
;
_diffrn_ambient_temperature 293(2)
_diffrn_measured_fraction_theta_full 1.000
_diffrn_measured_fraction_theta_max 0.994
_diffrn_measurement_device_type 'Bruker SMART APEXII area-detector'
_diffrn_measurement_method '\w and \f scans'
_diffrn_radiation_type MoK\a
_diffrn_radiation_wavelength 0.71073
_diffrn_reflns_av_R_equivalents 0.0203
_diffrn_reflns_limit_h_max 9
_diffrn_reflns_limit_h_min -9
_diffrn_reflns_limit_k_max 11
_diffrn_reflns_limit_k_min -11
_diffrn_reflns_limit_l_max 12
_diffrn_reflns_limit_l_min -10
_diffrn_reflns_number 9447
_diffrn_reflns_theta_full 25.242
_diffrn_reflns_theta_max 26.428
_diffrn_reflns_theta_min 2.092
_exptl_absorpt_coefficient_mu 0.256
_exptl_absorpt_correction_T_max 0.841
_exptl_absorpt_correction_T_min 0.742
_exptl_absorpt_correction_type multi-scan
_exptl_absorpt_process_details
;
(<i>SADABS</i>; Bruker, 2008)
;
_exptl_crystal_colour yellow
_exptl_crystal_density_diffrn 1.442
_exptl_crystal_description block
_exptl_crystal_F_000 288
_exptl_crystal_size_max 0.300
_exptl_crystal_size_mid 0.250
_exptl_crystal_size_min 0.200
_refine_diff_density_max 0.233
_refine_diff_density_min -0.198
_refine_ls_extinction_method none
_refine_ls_goodness_of_fit_ref 1.053
_refine_ls_hydrogen_treatment mixed
_refine_ls_matrix_type full
_refine_ls_number_parameters 192
_refine_ls_number_reflns 2605
_refine_ls_number_restraints 0
_refine_ls_restrained_S_all 1.053
_refine_ls_R_factor_all 0.0430
_refine_ls_R_factor_gt 0.0340
_refine_ls_shift/su_max 0.000
_refine_ls_shift/su_mean 0.000
_refine_ls_structure_factor_coef Fsqd
_refine_ls_weighting_details 'w=1/[\s^2^(Fo^2^)+(0.0443P)^2^+0.1669P] where P=(Fo^2^+2Fc^2^)/3'
_refine_ls_weighting_scheme calc
_refine_ls_wR_factor_gt 0.0888
_refine_ls_wR_factor_ref 0.0944
_reflns_number_gt 2160
_reflns_number_total 2605
_reflns_threshold_expression 'I > 2\s(I)'
_cod_data_source_file su5430sup1.cif
_cod_data_source_block I
_cod_database_code 2242452
_shelx_space_group_comment
;
The symmetry employed for this shelxl refinement is uniquely defined
by the following loop, which should always be used as a source of
symmetry information in preference to the above space-group names.
They are only intended as comments.
;
_shelx_estimated_absorpt_t_min 0.927
_shelx_estimated_absorpt_t_max 0.950

loop_
_space_group_symop_operation_xyz
'x, y, z'
'-x, -y, -z'

loop_
_atom_site_type_symbol
_atom_site_label
_atom_site_fract_x
_atom_site_fract_y
_atom_site_fract_z
_atom_site_U_iso_or_equiv
_atom_site_adp_type
_atom_site_calc_flag
_atom_site_occupancy
S S1 0.47564(6) 0.24187(5) 0.97878(4) 0.04443(15) Uani d 1
O O1 0.1201(2) -0.07191(14) 0.81504(14) 0.0637(4) Uani d 1
N N1 0.4212(3) 0.58093(19) 0.63223(17) 0.0509(4) Uani d 1
H H1A 0.470(3) 0.652(2) 0.584(2) 0.059(6) Uiso d 1
H H1B 0.299(3) 0.546(2) 0.641(2) 0.066(7) Uiso d 1
N N2 1.0373(2) 0.60541(19) 0.83751(19) 0.0500(4) Uani d 1
H H2A 1.087(3) 0.696(2) 0.820(2) 0.059(6) Uiso d 1
H H2B 1.092(3) 0.590(2) 0.914(2) 0.071(7) Uiso d 1
N N3 0.45530(19) 0.42030(14) 0.78589(14) 0.0378(3) Uani d 1
N N4 0.75997(18) 0.44133(14) 0.89781(13) 0.0374(3) Uani d 1
N N5 0.2555(2) 0.10689(16) 0.67916(14) 0.0395(3) Uani d 1
H H5 0.304(3) 0.201(2) 0.6830(18) 0.046(5) Uiso d 1
N N6 0.3287(2) 0.11118(16) 0.45436(15) 0.0458(4) Uani d 1
C C1 0.5404(2) 0.53494(17) 0.71413(16) 0.0373(4) Uani d 1
C C2 0.7366(2) 0.59919(18) 0.72509(17) 0.0398(4) Uani d 1
H H2 0.795008 0.672763 0.670694 0.048 Uiso calc 1
C C3 0.8435(2) 0.55043(16) 0.81970(16) 0.0367(4) Uani d 1
C C4 0.5717(2) 0.38421(16) 0.87394(15) 0.0351(4) Uani d 1
C C5 0.2265(2) 0.17793(19) 0.91965(17) 0.0452(4) Uani d 1
H H5A 0.149123 0.139634 0.994486 0.054 Uiso calc 1
H H5B 0.185101 0.261192 0.891905 0.054 Uiso calc 1
C C6 0.1943(2) 0.05740(18) 0.80001(18) 0.0415(4) Uani d 1
C C7 0.2500(2) 0.02603(17) 0.55029(17) 0.0369(4) Uani d 1
C C8 0.1697(3) -0.12615(19) 0.5237(2) 0.0506(4) Uani d 1
H H8 0.118824 -0.182978 0.593511 0.061 Uiso calc 1
C C9 0.1674(3) -0.1909(2) 0.3911(2) 0.0603(5) Uani d 1
H H9 0.113148 -0.292746 0.369861 0.072 Uiso calc 1
C C10 0.2447(3) -0.1056(2) 0.2905(2) 0.0574(5) Uani d 1
H H10 0.243138 -0.147400 0.200125 0.069 Uiso calc 1
C C11 0.3246(3) 0.0435(2) 0.32694(19) 0.0551(5) Uani d 1
H H11 0.379420 0.101358 0.258857 0.066 Uiso calc 1

loop_
_atom_site_aniso_label
_atom_site_aniso_U_11
_atom_site_aniso_U_22
_atom_site_aniso_U_33
_atom_site_aniso_U_12
_atom_site_aniso_U_13
_atom_site_aniso_U_23
S1 0.0510(3) 0.0393(2) 0.0344(2) -0.00414(19) 0.00358(18) 0.00918(17)
O1 0.0848(10) 0.0348(7) 0.0585(8) -0.0084(6) 0.0102(7) 0.0109(6)
N1 0.0466(10) 0.0522(10) 0.0532(10) 0.0079(8) -0.0012(8) 0.0183(8)
N2 0.0377(8) 0.0444(9) 0.0648(11) 0.0003(7) 0.0006(7) 0.0222(8)
N3 0.0399(7) 0.0308(7) 0.0382(7) 0.0019(6) 0.0022(6) 0.0041(5)
N4 0.0404(8) 0.0310(7) 0.0369(7) 0.0020(6) 0.0018(6) 0.0064(5)
N5 0.0438(8) 0.0288(7) 0.0397(8) -0.0008(6) 0.0032(6) 0.0044(6)
N6 0.0523(9) 0.0425(8) 0.0418(8) 0.0106(7) 0.0039(7) 0.0070(6)
C1 0.0443(9) 0.0331(8) 0.0332(8) 0.0084(7) 0.0034(7) 0.0030(6)
C2 0.0427(9) 0.0349(8) 0.0411(9) 0.0058(7) 0.0085(7) 0.0127(7)
C3 0.0395(9) 0.0281(8) 0.0397(9) 0.0042(6) 0.0063(7) 0.0040(6)
C4 0.0427(9) 0.0266(7) 0.0311(8) 0.0022(6) 0.0056(7) -0.0004(6)
C5 0.0451(10) 0.0417(9) 0.0412(9) -0.0018(7) 0.0134(8) 0.0050(7)
C6 0.0385(9) 0.0354(9) 0.0458(10) 0.0003(7) 0.0037(7) 0.0087(7)
C7 0.0319(8) 0.0358(8) 0.0419(9) 0.0079(6) -0.0010(7) 0.0038(7)
C8 0.0531(11) 0.0375(9) 0.0546(11) 0.0026(8) 0.0031(9) 0.0009(8)
C9 0.0629(13) 0.0441(11) 0.0672(13) 0.0099(9) -0.0011(10) -0.0111(9)
C10 0.0611(12) 0.0643(13) 0.0488(11) 0.0266(10) -0.0007(9) -0.0100(10)
C11 0.0636(12) 0.0607(12) 0.0436(10) 0.0204(10) 0.0081(9) 0.0073(9)

loop_
_atom_type_symbol
_atom_type_description
_atom_type_scat_dispersion_real
_atom_type_scat_dispersion_imag
_atom_type_scat_source
C C 0.0033 0.0016 'International Tables Vol C Tables 4.2.6.8 and 6.1.1.4'
H H 0.0000 0.0000 'International Tables Vol C Tables 4.2.6.8 and 6.1.1.4'
N N 0.0061 0.0033 'International Tables Vol C Tables 4.2.6.8 and 6.1.1.4'
O O 0.0106 0.0060 'International Tables Vol C Tables 4.2.6.8 and 6.1.1.4'
S S 0.1246 0.1234 'International Tables Vol C Tables 4.2.6.8 and 6.1.1.4'

loop_
_geom_angle_atom_site_label_1
_geom_angle_atom_site_label_2
_geom_angle_atom_site_label_3
_geom_angle
C4 S1 C5 102.83(8)
C1 N1 H1A 118.3(14)
C1 N1 H1B 117.3(15)
H1A N1 H1B 124(2)
C3 N2 H2A 117.2(13)
C3 N2 H2B 117.6(15)
H2A N2 H2B 110(2)
C4 N3 C1 114.94(13)
C4 N4 C3 115.04(13)
C6 N5 C7 129.23(14)
C6 N5 H5 114.6(12)
C7 N5 H5 116.2(12)
C7 N6 C11 116.91(15)
N1 C1 N3 115.65(15)
N1 C1 C2 122.72(15)
N3 C1 C2 121.63(15)
C1 C2 C3 117.79(14)
C1 C2 H2 121.1
C3 C2 H2 121.1
N4 C3 N2 116.08(15)
N4 C3 C2 121.51(14)
N2 C3 C2 122.39(15)
N3 C4 N4 128.88(14)
N3 C4 S1 119.16(12)
N4 C4 S1 111.95(12)
C6 C5 S1 111.72(12)
C6 C5 H5A 109.3
S1 C5 H5A 109.3
C6 C5 H5B 109.3
S1 C5 H5B 109.3
H5A C5 H5B 107.9
O1 C6 N5 124.47(16)
O1 C6 C5 121.07(15)
N5 C6 C5 114.46(14)
N6 C7 C8 123.05(16)
N6 C7 N5 112.92(13)
C8 C7 N5 124.02(15)
C9 C8 C7 118.03(18)
C9 C8 H8 121.0
C7 C8 H8 121.0
C10 C9 C8 120.00(18)
C10 C9 H9 120.0
C8 C9 H9 120.0
C9 C10 C11 117.86(18)
C9 C10 H10 121.1
C11 C10 H10 121.1
N6 C11 C10 124.13(18)
N6 C11 H11 117.9
C10 C11 H11 117.9

loop_
_geom_bond_atom_site_label_1
_geom_bond_atom_site_label_2
_geom_bond_distance
S1 C4 1.7682(15)
S1 C5 1.8021(18)
O1 C6 1.2124(19)
N1 C1 1.348(2)
N1 H1A 0.86(2)
N1 H1B 0.86(2)
N2 C3 1.358(2)
N2 H2A 0.86(2)
N2 H2B 0.88(2)
N3 C4 1.324(2)
N3 C1 1.358(2)
N4 C4 1.328(2)
N4 C3 1.3570(19)
N5 C6 1.354(2)
N5 C7 1.400(2)
N5 H5 0.856(19)
N6 C7 1.332(2)
N6 C11 1.338(2)
C1 C2 1.381(2)
C2 C3 1.384(2)
C2 H2 0.9300
C5 C6 1.512(2)
C5 H5A 0.9700
C5 H5B 0.9700
C7 C8 1.384(2)
C8 C9 1.376(3)
C8 H8 0.9300
C9 C10 1.365(3)
C9 H9 0.9300
C10 C11 1.368(3)
C10 H10 0.9300
C11 H11 0.9300

loop_
_geom_hbond_atom_site_label_D
_geom_hbond_atom_site_label_H
_geom_hbond_atom_site_label_A
_geom_hbond_site_symmetry_A
_geom_hbond_distance_DH
_geom_hbond_distance_HA
_geom_hbond_distance_DA
_geom_hbond_angle_DHA
N5 H5 N3 . 0.86(2) 2.18(2) 2.975(2) 154(2)
C8 H8 O1 . 0.93 2.31 2.894(2) 121
N2 H2B N4 2_767 0.88(2) 2.20(2) 3.082(2) 178(2)
N1 H1A N6 2_666 0.86(2) 2.38(2) 3.174(2) 155(2)
N2 H2A O1 1_665 0.86(2) 2.13(2) 2.956(2) 159(2)

loop_
_geom_torsion_atom_site_label_1
_geom_torsion_atom_site_label_2
_geom_torsion_atom_site_label_3
_geom_torsion_atom_site_label_4
_geom_torsion
C4 N3 C1 N1 -174.86(14)
C4 N3 C1 C2 5.2(2)
N1 C1 C2 C3 175.39(15)
N3 C1 C2 C3 -4.7(2)
C4 N4 C3 N2 -176.87(14)
C4 N4 C3 C2 1.5(2)
C1 C2 C3 N4 1.2(2)
C1 C2 C3 N2 179.38(15)
C1 N3 C4 N4 -2.5(2)
C1 N3 C4 S1 177.30(10)
C3 N4 C4 N3 -0.8(2)
C3 N4 C4 S1 179.39(10)
C5 S1 C4 N3 3.32(14)
C5 S1 C4 N4 -176.85(11)
C4 S1 C5 C6 87.65(13)
C7 N5 C6 O1 -0.5(3)
C7 N5 C6 C5 179.12(15)
S1 C5 C6 O1 105.06(17)
S1 C5 C6 N5 -74.58(17)
C11 N6 C7 C8 1.2(2)
C11 N6 C7 N5 -178.11(15)
C6 N5 C7 N6 -178.11(16)
C6 N5 C7 C8 2.5(3)
N6 C7 C8 C9 -1.7(3)
N5 C7 C8 C9 177.57(17)
C7 C8 C9 C10 0.7(3)
C8 C9 C10 C11 0.7(3)
C7 N6 C11 C10 0.2(3)
C9 C10 C11 N6 -1.2(3)

_cod_database_fobs_code 2242452
